data_5000237
loop_
_publ_author_name
'Wipf, Peter'
'Venkatraman, Srikanth'
'Miller, Chris P.'
'Geib, Steven J.'

_publ_section_title
;
 Metal Complexes of Marine Peptide Metabolites: A Novel Ag~4~ Cluster
;
_journal_issue 14
_journal_name_full 'Angewandte Chemie, International Edition'
_journal_page_first 1516
_journal_page_last 1518
_journal_paper_doi 10.1002/anie.199415161
_journal_volume 33
_journal_year 1994
_chemical_formula_sum 'C54 H94 Ag4 Cl4 N12 O33'
_space_group_IT_number 19
_symmetry_cell_setting orthorhombic
_symmetry_Int_Tables_number 19
_symmetry_space_group_name_Hall 'P 2ac 2ab'
_symmetry_space_group_name_H-M 'P 21 21 21'
_cell_angle_alpha 90
_cell_angle_beta 90
_cell_angle_gamma 90
_cell_formula_units_Z 4
_cell_length_a 13.739(3)
_cell_length_b 20.864(5)
_cell_length_c 28.778(6)
_cod_database_code 5000237

loop_
_symmetry_equiv_pos_site_id
_symmetry_equiv_pos_as_xyz
1 x,y,z
2 1/2+x,1/2-y,-z
3 -x,1/2+y,1/2-z
4 1/2-x,-y,1/2+z

loop_
_atom_site_label
_atom_site_type_symbol
_atom_site_fract_x
_atom_site_fract_y
_atom_site_fract_z
Ag1 Ag 0.05251(8) 0.55241(6) 0.95664(1)
Ag2 Ag -0.32129(9) 0.36686(6) 0.95857(5)
Ag3 Ag -0.2070(1) 0.56130(7) 0.79939(5)
Ag4 Ag -0.1523(1) 0.50019(7) 0.90068(5)
Cl1 Cl 0.1100(8) 0.2261(4) 0.7588(3)
Cl2 Cl -0.4423(8) 0.4299(6) 0.6849(3)
Cl3 Cl 0.2921(4) 0.6033(3) 0.9501(2)
Cl4 Cl 0.4454(3) 0.3199(2) 0.9654(2)
O1 O -0.0295(10) 0.4092(6) 0.7480(5)
O2 O -0.2370(9) 0.4324(6) 0.8399(4)
O3 O -0.1753(9) 0.2754(6) 0.8478(5)
O4 O -0.0989(8) 0.3941(6) 0.9198(5)
O5 O 0.1165(8) 0.3636(5) 0.9105(4)
O6 O 0.0031(9) 0.5213(6) 0.8580(4)
O7 O -0.1455(8) 0.6928(5) 1.0030(4)
O8 O -0.1436(9) 0.5140(6) 0.9890(4)
O9 O -0.3631(8) 0.5331(5) 1.0441(4)
O10 O -0.3183(9) 0.5180(9) 0.9235(4)
O11 O -0.3980(8) 0.6636(6) 0.8906(4)
O12 O -0.1311(9) 0.6152(6) 0.8933(5)
N1 N -0.1409(11) 0.4820(6) 0.7642(4)
N2 N -0.3032(10) 0.3512(6) 0.7990(4)
N3 N -0.2428(9) 0.3038(6) 0.9155(5)
N4 N -0.0221(9) 0.3392(6) 0.9749(4)
N5 N 0.1097(8) 0.4674(6) 0.9255(4)
N6 N 0.1006(9) 0.4913(7) 0.7993(5)
N7 N -0.0295(9) 0.6195(6) 0.9976(4)
N8 N -0.1763(9) 0.5064(6) 1.0659(4)
N9 N -0.3661(9) 0.4470(6) 0.9974(4)
N10 N -0.4662(10) 0.5385(7) 0.9019(5)
N11 N -0.2919(10) 0.6255(6) 0.8399(4)
N12 N -0.1153(10) 0.7199(6) 0.9081(4)
C1 C -0.1977(12) 0.4233(7) 0.7585(6)
C2 C -0.0500(14) 0.4680(9) 0.7607(6)
C3 C -0.1167(15) 0.3746(10) 0.7445(8)
C4 C -0.1256(21) 0.3500(16) 0.6966(9)
C5 C -0.2466(12) 0.4027(9) 0.8035(7)
C6 C -0.3384(12) 0.3197(8) 0.8426(6)
C7 C -0.4056(16) 0.2669(13) 0.8291(11)
C8 C -0.3690(21) 0.2098(15) 0.8124(14)
C9 C -0.4962(18) 0.2908(14) 0.8094(9)
C10 C -0.1427(11) 0.2858(7) 0.9290(6)
C11 C -0.2484(14) 0.2995(8) 0.8721(7)
C12 C -0.1052(14) 0.2569(9) 0.8838(7)
C13 C -0.1013(18) 0.1839(10) 0.8839(8)
C14 C -0.0879(12) 0.3438(9) 0.9407(6)
C15 C 0.0450(11) 0.3920(7) 0.9837(6)
C16 C 0.1159(18) 0.3762(11) 1.0210(7)
C17 C 0.184(2) 0.4293(12) 1.0336(9)
C18 C 0.0851(30) 0.3576(18) 1.0573(13)
C19 C 0.1465(10) 0.4631(7) 0.8777(5)
C20 C 0.092(1) 0.4088(8) 0.9392(5)
C21 C 0.1623(12) 0.3916(8) 0.8700(6)
C22 C 0.2684(14) 0.3705(11) 0.8701(8)
C23 C 0.0757(11) 0.4955(8) 0.8450(5)
C24 C 0.0304(12) 0.5138(9) 0.7634(5)
C25 C 0.0838(15) 0.5222(11) 0.7162(6)
C26 C 0.0107(17) 0.5420(11) 0.6783(6)
C27 C 0.1654(16) 0.5708(13) 0.7208(8)
C28 C -0.0889(10) 0.5990(7) 1.0393(6)
C29 C -0.0698(12) 0.6700(8) 0.9819(6)
C30 C -0.1622(12) 0.6515(8) 1.0443(6)
C31 C -0.1542(18) 0.6931(10) 1.0874(7)
C32 C -0.1353(12) 0.5357(8) 1.0290(6)
C33 C -0.2418(11) 0.4505(8) 1.0580(5)
C34 C -0.2678(13) 0.4195(9) 1.1041(6)
C35 C -0.1785(17) 0.3932(12) 1.1279(8)
C36 C -0.3387(16) 0.3635(11) 1.0962(8)
C37 C -0.4404(11) 0.4903(8) 0.9774(5)
C38 C -0.3267(13) 0.4741(7) 1.0318(6)
C39 C -0.4549(13) 0.5394(8) 1.0168(6)
C40 C -0.5387(12) 0.5275(10) 1.0468(6)
C41 C -0.4024(14) 0.5155(7) 0.9311(6)
C42 C -0.4359(11) 0.5622(8) 0.8566(5)
C43 C -0.5282(13) 0.5782(10) 0.8268(7)
C44 C -0.4992(21) 0.6078(13) 0.7836(8)
C45 C -0.5861(16) 0.5183(13) 0.8182(8)
C46 C -0.2481(12) 0.6856(8) 0.8581(6)
C47 C -0.3703(11) 0.6184(7) 0.8605(5)
C48 C -0.3292(12) 0.7195(8) 0.8833(7)
C49 C -0.3798(15) 0.7682(10) 0.8543(9)
C50 C -0.1601(12) 0.6698(8) 0.8871(5)
C51 C -0.0360(12) 0.7072(7) 0.9399(5)
C52 C 0.0159(12) 0.7704(8) 0.9545(6)
C53 C 0.0903(15) 0.7605(11) 0.9919(7)
C54 C 0.0563(14) 0.8025(10) 0.9120(6)
O13 O 0.0859(24) 0.2483(10) 0.7987(6)
O14 O 0.1365(23) 0.2724(8) 0.7323(7)
O15 O 0.1802(17) 0.1854(14) 0.7631(9)
O16 O 0.0362(20) 0.1975(15) 0.7403(11)
O17 O -0.3636(12) 0.4370(11) 0.6617(6)
O18 O -0.4375(17) 0.4636(11) 0.7220(6)
O19 O -0.4534(25) 0.3709(8) 0.6960(9)
O20 O -0.5139(12) 0.4481(17) 0.6597(8)
O21 O 0.2417(13) 0.5971(9) 0.9909(8)
O22 O 0.2231(13) 0.6202(9) 0.9171(6)
O23 O 0.3305(10) 0.5411(7) 0.9386(6)
O24 O 0.3700(11) 0.6458(7) 0.9546(8)
O25 O 0.3874(12) 0.2711(8) 0.9520(7)
O26 O 0.3953(14) 0.3631(10) 0.9916(7)
O27 O 0.4879(10) 0.3528(7) 0.9265(4)
O28 O 0.5206(10) 0.2934(7) 0.9942(6)
O29 O 0.7902(16) 0.8486(9) 0.9168(8)
O30 O 0.7598(19) 0.8977(10) 0.7498(7)
O31 O 0.8461(30) 0.7100(22) 0.2112(15)
O32 O 0.7477(39) 0.8148(26) 0.1684(20)
O33 O 0.237(4) 0.5773(29) 0.1305(20)
H1 H -0.24240 0.42670 0.73300
H2 H -0.11730 0.33800 0.76470
H3 H -0.07260 0.32170 0.69050
H4 H -0.12050 0.38710 0.67700
H5 H -0.18520 0.32830 0.69030
H6 H -0.37260 0.35150 0.86010
H7 H -0.42470 0.24870 0.85840
H8 H -0.30990 0.19330 0.82500
H9 H -0.35830 0.22400 0.78100
H10 H -0.41710 0.17680 0.81250
H11 H -0.53600 0.25420 0.80320
H12 H -0.48130 0.31210 0.78060
H13 H -0.53000 0.31970 0.82960
H14 H -0.14240 0.25590 0.95440
H15 H -0.04310 0.27480 0.87660
H16 H -0.07470 0.17100 0.85450
H17 H -0.16560 0.16730 0.88690
H18 H -0.06190 0.16770 0.90880
H19 H 0.00880 0.42790 0.99520
H20 H 0.14810 0.33650 1.01480
H21 H 0.23220 0.41660 1.05580
H22 H 0.14480 0.46250 1.04680
H23 H 0.21490 0.44490 1.00600
H24 H 0.12570 0.34490 1.08270
H25 H 0.02980 0.33000 1.05590
H26 H 0.06440 0.40090 1.06180
H27 H 0.20740 0.48500 0.87640
H28 H 0.13050 0.37820 0.84200
H29 H 0.27080 0.32520 0.86470
H30 H 0.29690 0.38000 0.89980
H31 H 0.30360 0.39220 0.84610
H32 H 0.00430 0.55450 0.77240
H33 H 0.11080 0.48090 0.70970
H34 H -0.03850 0.50990 0.67640
H35 H 0.04340 0.54500 0.64890
H36 H -0.01820 0.58250 0.68560
H37 H 0.20880 0.55750 0.74500
H38 H 0.13830 0.61170 0.72870
H39 H 0.19990 0.57420 0.69190
H40 H -0.04920 0.59630 1.06660
H41 H -0.22620 0.63400 1.04390
H42 H -0.16510 0.66980 1.11570
H43 H -0.19880 0.72810 1.08550
H44 H -0.08940 0.70930 1.08710
H45 H -0.20760 0.41980 1.03940
H46 H -0.30040 0.45110 1.12260
H47 H -0.19570 0.37460 1.15730
H48 H -0.13750 0.42950 1.13310
H49 H -0.14500 0.36220 1.10940
H50 H -0.35680 0.34460 1.12540
H51 H -0.30690 0.33210 1.07730
H52 H -0.39540 0.37860 1.08050
H53 H -0.50030 0.46850 0.97190
H54 H -0.45890 0.58160 1.00380
H55 H -0.54270 0.55980 1.07050
H56 H -0.53120 0.48630 1.06110
H57 H -0.59660 0.52790 1.02840
H58 H -0.40140 0.52860 0.84100
H59 H -0.56840 0.60840 0.84280
H60 H -0.55350 0.61840 0.76430
H61 H -0.46060 0.57600 0.76830
H62 H -0.46100 0.64540 0.78890
H63 H -0.64360 0.52760 0.80080
H64 H -0.60320 0.49780 0.84690
H65 H -0.54540 0.49040 0.80030
H66 H -0.22790 0.71100 0.83200
H67 H -0.30880 0.73770 0.91240
H68 H -0.33930 0.80490 0.84950
H69 H -0.43830 0.78110 0.86940
H70 H -0.39480 0.74910 0.82470
H71 H 0.01090 0.68140 0.92400
H72 H -0.03230 0.79930 0.96590
H73 H 0.05820 0.74260 1.01840
H74 H 0.12040 0.80010 1.00050
H75 H 0.13860 0.73120 0.98090
H76 H 0.08910 0.84140 0.91980
H77 H 0.00660 0.81130 0.88960
H78 H 0.10150 0.77260 0.89900

loop_
_atom_type_symbol
_atom_type_radius_bond
C 0.68
H 0.23
Ag 1.43
Cl 0.93
N 0.68
O 0.74
